data_4116000
loop_
_publ_author_name
'Norbert W. Mitzel'
'Udo Losehand'
'Anan Wu'
'Dieter Cremer'
'David W. H. Rankin'

_publ_section_title
;
 (N,N-Dimethylaminoxy)trifluorosilane: Strong, Dipole Moment Driven
 Changes in the Molecular Geometry Studied by Experiment and Theory in
 Solid, Gas, and Solution Phases
;
_journal_name_full 'Journal of the American Chemical Society'
_journal_page_first 4471
_journal_page_last 4482
_journal_paper_doi 10.1021/ja994542w
_journal_volume 122
_journal_year 2000
_chemical_formula_sum 'C2 H6 F3 N O Si'
_chemical_formula_weight 145.17
_chemical_name_systematic
; 
 O-Trifluorosilyl-N,N-dimethylhydroxylamine
;
_space_group_IT_number 14
_symmetry_cell_setting monoclinic
_symmetry_space_group_name_Hall '-P 2yn'
_symmetry_space_group_name_H-M 'P 1 21/n 1'
_atom_sites_solution_hydrogens difmap
_atom_sites_solution_primary direct
_atom_sites_solution_secondary difmap
_audit_creation_method SHELXL-97
_cell_angle_alpha 90.00
_cell_angle_beta 104.408(7)
_cell_angle_gamma 90.00
_cell_formula_units_Z 4
_cell_length_a 5.8709(8)
_cell_length_b 9.8771(8)
_cell_length_c 10.491(3)
_cell_measurement_reflns_used 80
_cell_measurement_temperature 133(2)
_cell_measurement_theta_max 23
_cell_measurement_theta_min 19
_cell_volume 589.21(19)
_computing_cell_refinement CAD4-Software
_computing_data_collection CAD4-Software
_computing_data_reduction CADSHEL
_computing_molecular_graphics 'SHELXTL 5.01'
_computing_publication_material 'SHELXTL 5.01'
_computing_structure_refinement 'SHELXL-97 (Sheldrick, 1997)'
_computing_structure_solution 'SHELXS-97 (Sheldrick, 1990)'
_diffrn_ambient_temperature 133(2)
_diffrn_measured_fraction_theta_full 0.994
_diffrn_measured_fraction_theta_max 0.994
_diffrn_radiation_monochromator graphite
_diffrn_radiation_source 'fine-focus sealed tube'
_diffrn_radiation_type MoK\a
_diffrn_radiation_wavelength 0.71073
_diffrn_reflns_av_R_equivalents 0.0477
_diffrn_reflns_av_sigmaI/netI 0.0242
_diffrn_reflns_limit_h_max 10
_diffrn_reflns_limit_h_min -10
_diffrn_reflns_limit_k_max 17
_diffrn_reflns_limit_k_min 0
_diffrn_reflns_limit_l_max 6
_diffrn_reflns_limit_l_min -18
_diffrn_reflns_number 4247
_diffrn_reflns_theta_full 40.07
_diffrn_reflns_theta_max 40.07
_diffrn_reflns_theta_min 2.88
_diffrn_standards_decay_% none
_diffrn_standards_interval_time 60
_diffrn_standards_number 3
_exptl_absorpt_coefficient_mu 0.369
_exptl_absorpt_correction_type none
_exptl_crystal_colour Colourless
_exptl_crystal_density_diffrn 1.637
_exptl_crystal_description Cylinder
_exptl_crystal_F_000 296
_exptl_crystal_size_max 1.0
_exptl_crystal_size_mid 0.4
_exptl_crystal_size_min 0.4
_refine_diff_density_max 0.513
_refine_diff_density_min -0.942
_refine_diff_density_rms 0.090
_refine_ls_extinction_method none
_refine_ls_goodness_of_fit_ref 1.021
_refine_ls_hydrogen_treatment refall
_refine_ls_matrix_type full
_refine_ls_number_parameters 97
_refine_ls_number_reflns 3635
_refine_ls_number_restraints 0
_refine_ls_restrained_S_all 1.021
_refine_ls_R_factor_all 0.0847
_refine_ls_R_factor_gt 0.0466
_refine_ls_shift/su_max 0.000
_refine_ls_shift/su_mean 0.000
_refine_ls_structure_factor_coef Fsqd
_refine_ls_weighting_details 'calc w=1/[\s^2^(Fo^2^)+(0.0837P)^2^+0.0235P] where P=(Fo^2^+2Fc^2^)/3'
_refine_ls_weighting_scheme calc
_refine_ls_wR_factor_gt 0.1210
_refine_ls_wR_factor_ref 0.1382
_reflns_number_gt 2373
_reflns_number_total 3635
_reflns_threshold_expression >2sigma(I)
_cod_data_source_file ja994542w.cif
_cod_data_source_block los27
_cod_original_cell_volume 589.2(2)
_cod_database_code 4116000

loop_
_symmetry_equiv_pos_as_xyz
'x, y, z'
'-x+1/2, y+1/2, -z+1/2'
'-x, -y, -z'
'x-1/2, -y-1/2, z-1/2'

loop_
_atom_site_label
_atom_site_type_symbol
_atom_site_fract_x
_atom_site_fract_y
_atom_site_fract_z
_atom_site_U_iso_or_equiv
_atom_site_adp_type
_atom_site_occupancy
_atom_site_symmetry_multiplicity
_atom_site_calc_flag
Si Si 0.12252(5) 0.78217(3) 0.18992(3) 0.02991(9) Uani 1 1 d
F1 F 0.16760(17) 0.93010(9) 0.14305(11) 0.0567(3) Uani 1 1 d
F2 F 0.29537(14) 0.77883(9) 0.33151(8) 0.04365(19) Uani 1 1 d
F3 F 0.22404(13) 0.69352(8) 0.09219(8) 0.03793(17) Uani 1 1 d
O O -0.16082(13) 0.78343(7) 0.17909(9) 0.03001(15) Uani 1 1 d
N N -0.08989(13) 0.64161(8) 0.22560(7) 0.02324(13) Uani 1 1 d
C1 C -0.1437(2) 0.62153(13) 0.35299(11) 0.0342(2) Uani 1 1 d
C2 C -0.21848(18) 0.54815(11) 0.12497(10) 0.02915(17) Uani 1 1 d
H13 H -0.099(3) 0.5280(18) 0.3824(18) 0.045(5) Uiso 1 1 d
H22 H -0.187(3) 0.5705(17) 0.0426(18) 0.040(4) Uiso 1 1 d
H23 H -0.171(3) 0.4584(18) 0.1590(17) 0.038(4) Uiso 1 1 d
H12 H -0.064(4) 0.673(2) 0.418(2) 0.045(5) Uiso 1 1 d
H21 H -0.388(3) 0.5631(18) 0.1190(18) 0.045(5) Uiso 1 1 d
H11 H -0.306(4) 0.631(2) 0.342(2) 0.058(6) Uiso 1 1 d

loop_
_atom_site_aniso_label
_atom_site_aniso_U_11
_atom_site_aniso_U_22
_atom_site_aniso_U_33
_atom_site_aniso_U_23
_atom_site_aniso_U_13
_atom_site_aniso_U_12
Si 0.02229(13) 0.03084(14) 0.03825(16) -0.00413(10) 0.01064(10) -0.00330(9)
F1 0.0494(5) 0.0377(4) 0.0875(8) 0.0049(4) 0.0255(5) -0.0131(3)
F2 0.0286(3) 0.0567(5) 0.0430(4) -0.0158(3) 0.0039(3) -0.0103(3)
F3 0.0279(3) 0.0508(4) 0.0402(3) -0.0046(3) 0.0182(3) -0.0022(3)
O 0.0240(3) 0.0241(3) 0.0433(4) 0.0020(3) 0.0110(3) 0.0044(2)
N 0.0197(3) 0.0240(3) 0.0268(3) -0.0002(2) 0.0071(2) 0.0028(2)
C1 0.0319(5) 0.0437(5) 0.0303(4) 0.0002(4) 0.0142(4) 0.0005(4)
C2 0.0254(4) 0.0291(4) 0.0325(4) -0.0030(3) 0.0063(3) -0.0029(3)

loop_
_atom_type_symbol
_atom_type_description
_atom_type_scat_dispersion_real
_atom_type_scat_dispersion_imag
_atom_type_scat_source
C C 0.0033 0.0016 'International Tables Vol C Tables 4.2.6.8 and 6.1.1.4'
H H 0.0000 0.0000 'International Tables Vol C Tables 4.2.6.8 and 6.1.1.4'
N N 0.0061 0.0033 'International Tables Vol C Tables 4.2.6.8 and 6.1.1.4'
O O 0.0106 0.0060 'International Tables Vol C Tables 4.2.6.8 and 6.1.1.4'
F F 0.0171 0.0103 'International Tables Vol C Tables 4.2.6.8 and 6.1.1.4'
Si Si 0.0817 0.0704 'International Tables Vol C Tables 4.2.6.8 and 6.1.1.4'

loop_
_geom_angle_atom_site_label_1
_geom_angle_atom_site_label_2
_geom_angle_atom_site_label_3
_geom_angle
F3 Si F2 110.04(5)
F3 Si F1 101.02(5)
F2 Si F1 101.16(5)
F3 Si O 120.09(4)
F2 Si O 118.01(5)
F1 Si O 102.50(5)
F3 Si N 95.29(4)
F2 Si N 95.51(4)
F1 Si N 150.94(5)
O Si N 48.45(3)
N O Si 77.09(5)
C1 N C2 112.60(9)
C1 N O 108.48(8)
C2 N O 107.54(7)
C1 N Si 124.22(7)
C2 N Si 123.15(6)
O N Si 54.45(4)
N C1 H13 108.1(11)
N C1 H12 115.5(14)
H13 C1 H12 104.3(16)
N C1 H11 108.7(14)
H13 C1 H11 108.3(18)
H12 C1 H11 111.6(19)
N C2 H22 109.0(10)
N C2 H23 105.2(10)
H22 C2 H23 116.3(15)
N C2 H21 106.3(11)
H22 C2 H21 109.1(15)
H23 C2 H21 110.4(15)

loop_
_geom_bond_atom_site_label_1
_geom_bond_atom_site_label_2
_geom_bond_distance
Si F3 1.5740(8)
Si F2 1.5770(9)
Si F1 1.5847(9)
Si O 1.6389(8)
Si N 1.9634(9)
O N 1.5075(10)
N C1 1.4611(13)
N C2 1.4628(13)
C1 H13 0.989(18)
C1 H12 0.88(2)
C1 H11 0.94(2)
C2 H22 0.954(19)
C2 H23 0.970(17)
C2 H21 0.99(2)

loop_
_geom_torsion_atom_site_label_1
_geom_torsion_atom_site_label_2
_geom_torsion_atom_site_label_3
_geom_torsion_atom_site_label_4
_geom_torsion
F3 Si O N 68.21(6)
F2 Si O N -70.97(6)
F1 Si O N 179.00(5)
Si O N C1 119.34(7)
Si O N C2 -118.62(7)
F3 Si N C1 144.64(8)
F2 Si N C1 33.87(9)
F1 Si N C1 -91.16(13)
O Si N C1 -89.15(9)
F3 Si N C2 -37.60(8)
F2 Si N C2 -148.37(8)
F1 Si N C2 86.60(12)
O Si N C2 88.61(8)
F3 Si N O -126.21(6)
F2 Si N O 123.02(6)
F1 Si N O -2.01(11)
